data_1502379
loop_
_publ_author_name
'Hewlett, Nicole M.'
'Tepe, Jetze J.'

_publ_section_title
;
 Total synthesis of the natural product (+-)-dibromophakellin and
 analogues.
;
_journal_issue 17
_journal_name_full 'Organic letters'
_journal_page_first 4550
_journal_page_last 4553
_journal_paper_doi 10.1021/ol201741r
_journal_volume 13
_journal_year 2011
_chemical_formula_moiety 'C11 H10 Br2 N4 O2'
_chemical_formula_sum 'C11 H10 Br2 N4 O2'
_chemical_formula_weight 390.05
_space_group_IT_number 61
_symmetry_cell_setting orthorhombic
_symmetry_Int_Tables_number 61
_symmetry_space_group_name_Hall '-P 2ac 2ab'
_symmetry_space_group_name_H-M 'P b c a'
_atom_sites_solution_hydrogens geom
_atom_sites_solution_primary direct
_atom_sites_solution_secondary difmap
_audit_creation_method SHELXL-97
_cell_angle_alpha 90.00
_cell_angle_beta 90.00
_cell_angle_gamma 90.00
_cell_formula_units_Z 8
_cell_length_a 14.9340(2)
_cell_length_b 9.56570(10)
_cell_length_c 17.7739(2)
_cell_measurement_reflns_used 5243
_cell_measurement_temperature 173(2)
_cell_measurement_theta_max 67.61
_cell_measurement_theta_min 4.62
_cell_volume 2539.08(5)
_computing_cell_refinement 'APEX2 (BRUKER, V2008.5-0, 2006)'
_computing_data_collection 'COSMO (BRUKER, V1.58, 2006)'
_computing_data_reduction 'SAINT (BRUKER, V7.34A, 2006)'
_computing_molecular_graphics 'SHELXTL (Sheldrick, Acta Cryst. A64 2008, 112-122)'
_computing_publication_material 'SHELXTL (Sheldrick, Acta Cryst. A64 2008, 112-122)'
_computing_structure_refinement 'SHELXL (Sheldrick, Acta Cryst. A64 2008, 112-122)'
_computing_structure_solution 'SHELXS (Sheldrick, Acta Cryst. A64 2008, 112-122)'
_diffrn_ambient_temperature 173(2)
_diffrn_detector_area_resol_mean 836.6
_diffrn_measured_fraction_theta_full 0.990
_diffrn_measured_fraction_theta_max 0.990
_diffrn_measurement_device_type 'Bruker APEX-II CCD'
_diffrn_measurement_method '\w,and/f 0.5 deg'
_diffrn_radiation_monochromator graphite
_diffrn_radiation_probe x-ray
_diffrn_radiation_type CuK\a
_diffrn_radiation_wavelength 1.54178
_diffrn_reflns_av_R_equivalents 0.0404
_diffrn_reflns_av_sigmaI/netI 0.0322
_diffrn_reflns_limit_h_max 17
_diffrn_reflns_limit_h_min -16
_diffrn_reflns_limit_k_max 9
_diffrn_reflns_limit_k_min -11
_diffrn_reflns_limit_l_max 21
_diffrn_reflns_limit_l_min -11
_diffrn_reflns_number 9989
_diffrn_reflns_theta_full 68.03
_diffrn_reflns_theta_max 68.03
_diffrn_reflns_theta_min 5.79
_diffrn_source 'fine-focus sealed tube'
_exptl_absorpt_coefficient_mu 8.159
_exptl_absorpt_correction_T_max 0.4728
_exptl_absorpt_correction_T_min 0.1276
_exptl_absorpt_correction_type multi-scan
_exptl_absorpt_process_details SADABS
_exptl_crystal_colour colourless
_exptl_crystal_density_diffrn 2.041
_exptl_crystal_density_method 'not measured'
_exptl_crystal_description plate
_exptl_crystal_F_000 1520
_exptl_crystal_size_max 0.43
_exptl_crystal_size_mid 0.39
_exptl_crystal_size_min 0.11
_refine_diff_density_max 0.957
_refine_diff_density_min -1.035
_refine_diff_density_rms 0.130
_refine_ls_extinction_method none
_refine_ls_goodness_of_fit_ref 1.078
_refine_ls_hydrogen_treatment constr
_refine_ls_matrix_type full
_refine_ls_number_parameters 172
_refine_ls_number_reflns 2291
_refine_ls_number_restraints 0
_refine_ls_restrained_S_all 1.078
_refine_ls_R_factor_all 0.0355
_refine_ls_R_factor_gt 0.0337
_refine_ls_shift/su_max 0.002
_refine_ls_shift/su_mean 0.000
_refine_ls_structure_factor_coef Fsqd
_refine_ls_weighting_details 'calc w=1/[\s^2^(Fo^2^)+(0.0419P)^2^+4.3508P] where P=(Fo^2^+2Fc^2^)/3'
_refine_ls_weighting_scheme calc
_refine_ls_wR_factor_gt 0.0814
_refine_ls_wR_factor_ref 0.0826
_reflns_number_gt 2174
_reflns_number_total 2291
_reflns_threshold_expression >2sigma(I)
_cod_data_source_file ol201741r_si_002.cif
_cod_data_source_block jjt28
_cod_depositor_comments
;
The following automatic conversions were performed:

'_exptl_absorpt_correction_type' value 'Multi-scan' changed to
'multi-scan' according to
/home/saulius/struct/CIF-dictionaries/cif_core.dic dictionary named
'cif_core.dic' version 2.4.1 from 2010-06-29.

Automatic conversion script
Id: cif_fix_values 1715 2011-07-08 13:25:40Z adriana 
;
_cod_database_code 1502379
_contact_crystallographer_name 'Richard Staples'
_contact_crystallographer_email staples@chemistry.msu.com

loop_
_symmetry_equiv_pos_as_xyz
'x, y, z'
'x+1/2, -y+1/2, -z'
'-x, y+1/2, -z+1/2'
'-x+1/2, -y, z+1/2'
'-x, -y, -z'
'-x-1/2, y-1/2, z'
'x, -y-1/2, z-1/2'
'x-1/2, y, -z-1/2'

loop_
_atom_site_label
_atom_site_type_symbol
_atom_site_fract_x
_atom_site_fract_y
_atom_site_fract_z
_atom_site_U_iso_or_equiv
_atom_site_adp_type
_atom_site_occupancy
_atom_site_symmetry_multiplicity
_atom_site_calc_flag
_atom_site_refinement_flags
Br1 Br 0.71071(2) 1.27687(3) 0.185905(17) 0.02383(13) Uani 1 1 d .
Br2 Br 0.58013(3) 1.08078(4) 0.318158(17) 0.02489(13) Uani 1 1 d .
O1 O 0.78681(14) 1.0971(2) 0.04725(13) 0.0184(5) Uani 1 1 d .
O2 O 0.50932(14) 0.7572(2) 0.04167(12) 0.0193(5) Uani 1 1 d .
N1 N 0.61101(17) 0.8815(3) -0.02493(13) 0.0147(5) Uani 1 1 d .
N2 N 0.64644(16) 1.0469(2) 0.09894(13) 0.0117(5) Uani 1 1 d .
N3 N 0.77264(17) 0.9011(2) -0.02403(13) 0.0142(5) Uani 1 1 d .
N4 N 0.90841(17) 0.9564(3) 0.03646(16) 0.0216(6) Uani 1 1 d .
H4A H 0.9373 0.8823 0.0199 0.026 Uiso 1 1 calc R
H4B H 0.9359 1.0170 0.0657 0.026 Uiso 1 1 calc R
C1 C 0.6494(2) 1.1111(3) 0.16780(16) 0.0134(5) Uani 1 1 d .
C2 C 0.5987(2) 1.0333(3) 0.21710(16) 0.0155(6) Uani 1 1 d .
C3 C 0.5622(2) 0.9197(3) 0.17796(16) 0.0154(6) Uani 1 1 d .
H3 H 0.5241 0.8492 0.1978 0.018 Uiso 1 1 calc R
C4 C 0.59262(19) 0.9307(3) 0.10487(16) 0.0129(6) Uani 1 1 d .
C5 C 0.56855(19) 0.8474(3) 0.03834(16) 0.0130(6) Uani 1 1 d .
C6 C 0.69381(19) 1.0902(3) 0.03078(16) 0.0133(6) Uani 1 1 d .
H6 H 0.6710 1.1821 0.0120 0.016 Uiso 1 1 calc R
C7 C 0.68809(19) 0.9768(3) -0.03105(15) 0.0126(6) Uani 1 1 d .
C8 C 0.6753(2) 1.0325(3) -0.11095(16) 0.0195(6) Uani 1 1 d .
H8A H 0.7316 1.0724 -0.1311 0.023 Uiso 1 1 calc R
H8B H 0.6277 1.1045 -0.1129 0.023 Uiso 1 1 calc R
C9 C 0.6479(2) 0.9007(4) -0.15387(17) 0.0226(7) Uani 1 1 d .
H9A H 0.7013 0.8457 -0.1686 0.027 Uiso 1 1 calc R
H9B H 0.6136 0.9249 -0.1997 0.027 Uiso 1 1 calc R
C10 C 0.5894(2) 0.8181(3) -0.09806(17) 0.0200(6) Uani 1 1 d .
H10A H 0.5250 0.8290 -0.1100 0.024 Uiso 1 1 calc R
H10B H 0.6048 0.7175 -0.0987 0.024 Uiso 1 1 calc R
C11 C 0.82261(19) 0.9768(3) 0.01720(16) 0.0137(6) Uani 1 1 d .

loop_
_atom_site_aniso_label
_atom_site_aniso_U_11
_atom_site_aniso_U_22
_atom_site_aniso_U_33
_atom_site_aniso_U_23
_atom_site_aniso_U_13
_atom_site_aniso_U_12
Br1 0.0349(2) 0.0210(2) 0.01559(19) -0.00186(11) -0.00340(12) -0.01239(14)
Br2 0.0363(2) 0.0290(2) 0.00939(19) -0.00138(11) 0.00256(12) -0.00367(14)
O1 0.0131(10) 0.0147(10) 0.0275(11) -0.0065(8) 0.0064(8) -0.0029(8)
O2 0.0190(11) 0.0183(11) 0.0206(11) -0.0048(8) 0.0034(9) -0.0071(9)
N1 0.0167(12) 0.0153(12) 0.0121(11) -0.0024(9) 0.0018(10) -0.0009(10)
N2 0.0130(11) 0.0125(11) 0.0096(11) -0.0012(9) 0.0007(9) -0.0003(9)
N3 0.0160(12) 0.0141(12) 0.0124(11) 0.0009(9) 0.0025(10) 0.0022(10)
N4 0.0125(12) 0.0214(13) 0.0310(15) -0.0081(11) 0.0020(11) -0.0020(10)
C1 0.0154(13) 0.0113(13) 0.0136(13) -0.0021(11) -0.0013(11) -0.0011(11)
C2 0.0165(14) 0.0188(15) 0.0111(14) 0.0003(11) 0.0009(11) 0.0022(12)
C3 0.0151(14) 0.0172(15) 0.0139(15) 0.0012(10) 0.0031(11) -0.0015(12)
C4 0.0131(13) 0.0115(13) 0.0142(14) 0.0002(10) 0.0014(11) 0.0004(11)
C5 0.0126(13) 0.0110(13) 0.0153(14) -0.0012(10) 0.0003(11) 0.0026(11)
C6 0.0139(13) 0.0103(13) 0.0157(14) 0.0026(11) 0.0045(11) 0.0001(10)
C7 0.0136(14) 0.0129(13) 0.0112(13) 0.0012(10) 0.0035(10) -0.0003(11)
C8 0.0211(15) 0.0250(16) 0.0125(14) 0.0057(12) 0.0019(11) 0.0032(13)
C9 0.0245(16) 0.0334(18) 0.0098(14) -0.0013(12) 0.0016(12) 0.0046(14)
C10 0.0229(16) 0.0233(16) 0.0137(14) -0.0052(12) -0.0030(12) 0.0024(13)
C11 0.0165(14) 0.0100(13) 0.0148(13) 0.0033(11) 0.0072(11) 0.0007(11)

loop_
_atom_type_symbol
_atom_type_description
_atom_type_scat_dispersion_real
_atom_type_scat_dispersion_imag
_atom_type_scat_source
C C 0.0181 0.0091 'International Tables Vol C Tables 4.2.6.8 and 6.1.1.4'
H H 0.0000 0.0000 'International Tables Vol C Tables 4.2.6.8 and 6.1.1.4'
N N 0.0311 0.0180 'International Tables Vol C Tables 4.2.6.8 and 6.1.1.4'
O O 0.0492 0.0322 'International Tables Vol C Tables 4.2.6.8 and 6.1.1.4'
Br Br -0.6763 1.2805 'International Tables Vol C Tables 4.2.6.8 and 6.1.1.4'

loop_
_geom_angle_atom_site_label_1
_geom_angle_atom_site_label_2
_geom_angle_atom_site_label_3
_geom_angle
C11 O1 C6 105.1(2)
C5 N1 C10 122.7(3)
C5 N1 C7 125.9(2)
C10 N1 C7 111.2(2)
C1 N2 C4 108.2(2)
C1 N2 C6 126.7(2)
C4 N2 C6 125.1(2)
C11 N3 C7 105.9(2)
C11 N4 H4A 120.0
C11 N4 H4B 120.0
H4A N4 H4B 120.0
N2 C1 C2 108.0(2)
N2 C1 Br1 123.6(2)
C2 C1 Br1 128.4(2)
C1 C2 C3 108.5(3)
C1 C2 Br2 124.1(2)
C3 C2 Br2 127.3(2)
C4 C3 C2 106.3(3)
C4 C3 H3 126.9
C2 C3 H3 126.9
N2 C4 C3 109.0(2)
N2 C4 C5 121.3(2)
C3 C4 C5 129.4(3)
O2 C5 N1 123.5(3)
O2 C5 C4 120.9(3)
N1 C5 C4 115.4(2)
O1 C6 N2 108.4(2)
O1 C6 C7 103.5(2)
N2 C6 C7 111.3(2)
O1 C6 H6 111.1
N2 C6 H6 111.1
C7 C6 H6 111.1
N3 C7 N1 111.3(2)
N3 C7 C8 111.1(2)
N1 C7 C8 100.8(2)
N3 C7 C6 103.8(2)
N1 C7 C6 115.1(2)
C8 C7 C6 115.0(2)
C7 C8 C9 102.0(2)
C7 C8 H8A 111.4
C9 C8 H8A 111.4
C7 C8 H8B 111.4
C9 C8 H8B 111.4
H8A C8 H8B 109.2
C8 C9 C10 104.7(2)
C8 C9 H9A 110.8
C10 C9 H9A 110.8
C8 C9 H9B 110.8
C10 C9 H9B 110.8
H9A C9 H9B 108.9
N1 C10 C9 103.5(2)
N1 C10 H10A 111.1
C9 C10 H10A 111.1
N1 C10 H10B 111.1
C9 C10 H10B 111.1
H10A C10 H10B 109.0
N3 C11 N4 128.7(3)
N3 C11 O1 118.1(3)
N4 C11 O1 113.2(3)

loop_
_geom_bond_atom_site_label_1
_geom_bond_atom_site_label_2
_geom_bond_distance
Br1 C1 1.859(3)
Br2 C2 1.873(3)
O1 C11 1.377(3)
O1 C6 1.421(4)
O2 C5 1.237(4)
N1 C5 1.332(4)
N1 C10 1.470(4)
N1 C7 1.472(4)
N2 C1 1.370(4)
N2 C4 1.376(4)
N2 C6 1.463(3)
N3 C11 1.272(4)
N3 C7 1.461(4)
N4 C11 1.341(4)
N4 H4A 0.8800
N4 H4B 0.8800
C1 C2 1.376(4)
C2 C3 1.401(4)
C3 C4 1.380(4)
C3 H3 0.9500
C4 C5 1.471(4)
C6 C7 1.547(4)
C6 H6 1.0000
C7 C8 1.529(4)
C8 C9 1.530(5)
C8 H8A 0.9900
C8 H8B 0.9900
C9 C10 1.540(4)
C9 H9A 0.9900
C9 H9B 0.9900
C10 H10A 0.9900
C10 H10B 0.9900

loop_
_geom_hbond_atom_site_label_D
_geom_hbond_atom_site_label_H
_geom_hbond_atom_site_label_A
_geom_hbond_distance_DH
_geom_hbond_distance_HA
_geom_hbond_distance_DA
_geom_hbond_angle_DHA
_geom_hbond_site_symmetry_A
N4 H4B O2 0.88 2.48 3.131(3) 131.6 6_765
N4 H4A O2 0.88 2.03 2.894(3) 165.3 2_565

loop_
_geom_torsion_atom_site_label_1
_geom_torsion_atom_site_label_2
_geom_torsion_atom_site_label_3
_geom_torsion_atom_site_label_4
_geom_torsion
C4 N2 C1 C2 1.1(3)
C6 N2 C1 C2 -177.2(3)
C4 N2 C1 Br1 -177.5(2)
C6 N2 C1 Br1 4.1(4)
N2 C1 C2 C3 -1.0(3)
Br1 C1 C2 C3 177.6(2)
N2 C1 C2 Br2 -178.7(2)
Br1 C1 C2 Br2 -0.1(4)
C1 C2 C3 C4 0.5(3)
Br2 C2 C3 C4 178.1(2)
C1 N2 C4 C3 -0.8(3)
C6 N2 C4 C3 177.5(3)
C1 N2 C4 C5 173.6(2)
C6 N2 C4 C5 -8.0(4)
C2 C3 C4 N2 0.2(3)
C2 C3 C4 C5 -173.7(3)
C10 N1 C5 O2 2.1(4)
C7 N1 C5 O2 -173.2(3)
C10 N1 C5 C4 -174.2(3)
C7 N1 C5 C4 10.5(4)
N2 C4 C5 O2 -168.3(3)
C3 C4 C5 O2 4.9(5)
N2 C4 C5 N1 8.1(4)
C3 C4 C5 N1 -178.7(3)
C11 O1 C6 N2 102.0(2)
C11 O1 C6 C7 -16.3(3)
C1 N2 C6 O1 56.1(3)
C4 N2 C6 O1 -122.0(3)
C1 N2 C6 C7 169.2(3)
C4 N2 C6 C7 -8.9(4)
C11 N3 C7 N1 -138.3(2)
C11 N3 C7 C8 110.3(3)
C11 N3 C7 C6 -13.8(3)
C5 N1 C7 N3 90.4(3)
C10 N1 C7 N3 -85.4(3)
C5 N1 C7 C8 -151.7(3)
C10 N1 C7 C8 32.5(3)
C5 N1 C7 C6 -27.4(4)
C10 N1 C7 C6 156.8(2)
O1 C6 C7 N3 18.6(3)
N2 C6 C7 N3 -97.6(2)
O1 C6 C7 N1 140.5(2)
N2 C6 C7 N1 24.3(3)
O1 C6 C7 C8 -103.0(3)
N2 C6 C7 C8 140.8(2)
N3 C7 C8 C9 76.7(3)
N1 C7 C8 C9 -41.3(3)
C6 C7 C8 C9 -165.8(2)
C7 C8 C9 C10 36.7(3)
C5 N1 C10 C9 174.3(3)
C7 N1 C10 C9 -9.8(3)
C8 C9 C10 N1 -17.2(3)
C7 N3 C11 N4 -175.9(3)
C7 N3 C11 O1 4.0(3)
C6 O1 C11 N3 8.7(3)
C6 O1 C11 N4 -171.4(2)
